data_7043791
loop_
_publ_author_name
'Hamaguchi, Tomohiko'
'Nagata, Tomoko'
'Hayami, Shinya'
'Kawata, Satoshi'
'Ando, Isao'

_publ_section_title
;
 pH-Dependent structural diversity of a 2-pyridinemethanol Cu complex and
 its relatively strong magnetic exchange coupling via hydrogen bonding.
;
_journal_name_full 'Dalton transactions (Cambridge, England : 2003)'
_journal_paper_doi 10.1039/c7dt00718c
_journal_year 2017
_chemical_formula_sum 'C12 H13 Cu F6 N2 O2 P'
_chemical_formula_weight 425.75
_space_group_crystal_system orthorhombic
_space_group_IT_number 60
_space_group_name_Hall '-P 2n 2ab'
_space_group_name_H-M_alt 'P b c n'
_symmetry_space_group_name_Hall '-P 2n 2ab'
_symmetry_space_group_name_H-M 'P b c n'
_atom_sites_solution_hydrogens mixed
_atom_sites_solution_primary direct
_atom_sites_solution_secondary difmap
_audit_creation_method SHELXL-2014/7
_audit_update_record
;
2017-02-16 deposited with the CCDC.
2017-03-28 downloaded from the CCDC.
;
_cell_angle_alpha 90
_cell_angle_beta 90
_cell_angle_gamma 90
_cell_formula_units_Z 4
_cell_length_a 8.7142(2)
_cell_length_b 19.3795(4)
_cell_length_c 8.7366(2)
_cell_measurement_reflns_used 11212
_cell_measurement_temperature 150(2)
_cell_measurement_theta_max 27.44
_cell_measurement_theta_min 3.14
_cell_volume 1475.41(6)
_computing_cell_refinement '<i>RAPID-AUTO</i> (Rigaku, 2002)'
_computing_data_collection '<i>RAPID-AUTO</i> (Rigaku, 2002)'
_computing_data_reduction '<i>RAPID-AUTO</i> (Rigaku, 2002)'
_computing_molecular_graphics
;
Yadokari-XG (Wakita, Nemoto et al., 2009) and ORTEP-3
 for Windows (Farrugia ,1997))
;
_computing_publication_material
;
Yadokari-XG (Wakita, Nemoto et al., 2009) and publCIF
(Westrip, 2010)
;
_computing_structure_refinement 'SHELXL-2014/7 (Sheldrick, 2014)'
_computing_structure_solution 'SHELXT-2014/7 (Sheldrick, 2014)'
_diffrn_ambient_temperature 150(2)
_diffrn_measured_fraction_theta_full 0.999
_diffrn_measured_fraction_theta_max 0.999
_diffrn_measurement_device_type 'Rigaku R-AXIS RAPID'
_diffrn_measurement_method \w
_diffrn_radiation_type MoK\a
_diffrn_radiation_wavelength 0.71075
_diffrn_reflns_av_R_equivalents 0.0224
_diffrn_reflns_av_unetI/netI 0.0129
_diffrn_reflns_Laue_measured_fraction_full 0.999
_diffrn_reflns_Laue_measured_fraction_max 0.999
_diffrn_reflns_limit_h_max 11
_diffrn_reflns_limit_h_min -11
_diffrn_reflns_limit_k_max 25
_diffrn_reflns_limit_k_min -25
_diffrn_reflns_limit_l_max 11
_diffrn_reflns_limit_l_min -10
_diffrn_reflns_number 13397
_diffrn_reflns_point_group_measured_fraction_full 0.999
_diffrn_reflns_point_group_measured_fraction_max 0.999
_diffrn_reflns_theta_full 25.242
_diffrn_reflns_theta_max 27.444
_diffrn_reflns_theta_min 3.140
_exptl_absorpt_coefficient_mu 1.667
_exptl_absorpt_correction_T_max 1.0000
_exptl_absorpt_correction_T_min 0.7628
_exptl_absorpt_correction_type multi-scan
_exptl_absorpt_process_details '(ABSCOR; Higashi, 1995)'
_exptl_crystal_colour purple
_exptl_crystal_density_diffrn 1.917
_exptl_crystal_description pillar
_exptl_crystal_F_000 852
_exptl_crystal_preparation ', Magnetic properties'
_exptl_crystal_recrystallization_method 'Re-crystallisation from solvent: water and acetonitrile'
_exptl_crystal_size_max 0.440
_exptl_crystal_size_mid 0.210
_exptl_crystal_size_min 0.190
_refine_diff_density_max 0.492
_refine_diff_density_min -0.500
_refine_diff_density_rms 0.106
_refine_ls_extinction_method none
_refine_ls_goodness_of_fit_ref 1.092
_refine_ls_hydrogen_treatment mixed
_refine_ls_matrix_type full
_refine_ls_number_parameters 112
_refine_ls_number_reflns 1689
_refine_ls_number_restraints 0
_refine_ls_restrained_S_all 1.092
_refine_ls_R_factor_all 0.0286
_refine_ls_R_factor_gt 0.0265
_refine_ls_shift/su_max 0.000
_refine_ls_shift/su_mean 0.000
_refine_ls_structure_factor_coef Fsqd
_refine_ls_weighting_details 'w=1/[\s^2^(Fo^2^)+(0.0480P)^2^+0.4176P] where P=(Fo^2^+2Fc^2^)/3'
_refine_ls_weighting_scheme calc
_refine_ls_wR_factor_gt 0.0721
_refine_ls_wR_factor_ref 0.0740
_reflns_Friedel_coverage 0.000
_reflns_number_gt 1546
_reflns_number_total 1689
_reflns_threshold_expression 'I > 2\s(I)'
_cod_data_source_file c7dt00718c2.cif
_cod_data_source_block Cu150k_a
_cod_database_code 7043791
_shelx_shelxl_version_number 2014/7
_shelx_space_group_comment
;
The symmetry employed for this shelxl refinement is uniquely defined
by the following loop, which should always be used as a source of
symmetry information in preference to the above space-group names.
They are only intended as comments.
;
_shelx_estimated_absorpt_t_min 0.527
_shelx_estimated_absorpt_t_max 0.742

loop_
_space_group_symop_operation_xyz
'x, y, z'
'-x+1/2, -y+1/2, z+1/2'
'x+1/2, -y+1/2, -z'
'-x, y, -z+1/2'
'-x, -y, -z'
'x-1/2, y-1/2, -z-1/2'
'-x-1/2, y-1/2, z'
'x, -y, z-1/2'

loop_
_atom_site_label
_atom_site_type_symbol
_atom_site_fract_x
_atom_site_fract_y
_atom_site_fract_z
_atom_site_U_iso_or_equiv
_atom_site_adp_type
_atom_site_occupancy
_atom_site_site_symmetry_order
_atom_site_calc_flag
_atom_site_refinement_flags_posn
_atom_site_refinement_flags_adp
_atom_site_refinement_flags_occupancy
Cu1 Cu 0.5000 0.5000 0.5000 0.01589(11) Uani 1 2 d S . P
O1 O 0.48159(11) 0.58459(5) 0.38676(11) 0.0196(2) Uani 1 1 d . . .
H1 H 0.5000 0.5793(15) 0.2500 0.029 Uiso 1 2 d S U P
N1 N 0.64697(13) 0.55303(6) 0.62248(12) 0.0180(2) Uani 1 1 d . . .
C1 C 0.54851(17) 0.64303(7) 0.45852(17) 0.0211(3) Uani 1 1 d . . .
H2 H 0.4666 0.6748 0.4930 0.025 Uiso 1 1 calc R U .
H3 H 0.6138 0.6679 0.3840 0.025 Uiso 1 1 calc R U .
C2 C 0.64427(15) 0.62119(7) 0.59404(15) 0.0184(3) Uani 1 1 d . . .
C3 C 0.72593(16) 0.66754(7) 0.68487(16) 0.0232(3) Uani 1 1 d . . .
H4 H 0.7231 0.7156 0.6637 0.028 Uiso 1 1 calc R U .
C4 C 0.81111(18) 0.64249(8) 0.80617(18) 0.0263(3) Uani 1 1 d . . .
H5 H 0.8649 0.6734 0.8714 0.032 Uiso 1 1 calc R U .
C5 C 0.81747(16) 0.57143(8) 0.83217(16) 0.0248(3) Uani 1 1 d . . .
H6 H 0.8775 0.5532 0.9135 0.030 Uiso 1 1 calc R U .
C6 C 0.73505(17) 0.52817(8) 0.73774(14) 0.0210(3) Uani 1 1 d . . .
H7 H 0.7401 0.4797 0.7539 0.025 Uiso 1 1 calc R U .
P1 P 1.0000 0.34999(3) 0.7500 0.01934(14) Uani 1 2 d S T P
F1 F 0.95206(13) 0.40847(5) 0.87106(11) 0.0344(2) Uani 1 1 d . . .
F2 F 0.82889(10) 0.34980(5) 0.68245(11) 0.0323(2) Uani 1 1 d . . .
F3 F 1.04751(12) 0.29152(5) 0.62895(10) 0.0320(2) Uani 1 1 d . . .

loop_
_atom_site_aniso_label
_atom_site_aniso_U_11
_atom_site_aniso_U_22
_atom_site_aniso_U_33
_atom_site_aniso_U_23
_atom_site_aniso_U_13
_atom_site_aniso_U_12
Cu1 0.01877(17) 0.01626(16) 0.01264(17) 0.00038(7) -0.00241(7) -0.00008(8)
O1 0.0267(5) 0.0179(5) 0.0144(5) 0.0001(4) -0.0046(3) -0.0004(4)
N1 0.0183(5) 0.0208(5) 0.0150(5) -0.0003(4) 0.0003(4) 0.0001(4)
C1 0.0283(7) 0.0176(6) 0.0173(6) -0.0016(5) -0.0028(6) 0.0013(5)
C2 0.0195(6) 0.0206(6) 0.0151(6) -0.0019(5) 0.0030(5) 0.0010(5)
C3 0.0260(7) 0.0220(6) 0.0216(7) -0.0051(5) 0.0011(5) -0.0009(5)
C4 0.0251(7) 0.0314(7) 0.0222(7) -0.0067(6) -0.0020(6) -0.0041(6)
C5 0.0211(6) 0.0346(8) 0.0188(6) 0.0002(5) -0.0039(5) -0.0020(6)
C6 0.0193(7) 0.0257(7) 0.0181(6) 0.0027(5) -0.0013(5) 0.0001(6)
P1 0.0214(3) 0.0185(3) 0.0182(3) 0.000 -0.00406(16) 0.000
F1 0.0446(5) 0.0301(5) 0.0285(5) -0.0094(4) -0.0066(4) 0.0102(4)
F2 0.0240(4) 0.0390(5) 0.0340(5) 0.0003(4) -0.0099(4) 0.0006(4)
F3 0.0395(5) 0.0294(5) 0.0272(5) -0.0087(4) 0.0004(4) 0.0027(4)

loop_
_atom_type_symbol
_atom_type_description
_atom_type_scat_dispersion_real
_atom_type_scat_dispersion_imag
_atom_type_scat_source
Cu Cu 0.3201 1.2651 'International Tables Vol C Tables 4.2.6.8 and 6.1.1.4'
C C 0.0033 0.0016 'International Tables Vol C Tables 4.2.6.8 and 6.1.1.4'
N N 0.0061 0.0033 'International Tables Vol C Tables 4.2.6.8 and 6.1.1.4'
O O 0.0106 0.0060 'International Tables Vol C Tables 4.2.6.8 and 6.1.1.4'
H H 0.0000 0.0000 'International Tables Vol C Tables 4.2.6.8 and 6.1.1.4'
P P 0.1023 0.0942 'International Tables Vol C Tables 4.2.6.8 and 6.1.1.4'
F F 0.0171 0.0103 'International Tables Vol C Tables 4.2.6.8 and 6.1.1.4'

loop_
_geom_angle_atom_site_label_1
_geom_angle_atom_site_label_2
_geom_angle_atom_site_label_3
_geom_angle
_geom_angle_site_symmetry_1
_geom_angle_site_symmetry_3
Cu1 Cu1 O1 0(10) 5_666 5_666
Cu1 Cu1 O1 0(10) 5_666 .
O1 Cu1 O1 180.0 5_666 .
Cu1 Cu1 N1 0(10) 5_666 5_666
O1 Cu1 N1 83.59(4) 5_666 5_666
O1 Cu1 N1 96.41(4) . 5_666
Cu1 Cu1 N1 0(10) 5_666 .
O1 Cu1 N1 96.41(4) 5_666 .
O1 Cu1 N1 83.59(4) . .
N1 Cu1 N1 180.00(6) 5_666 .
C1 O1 Cu1 114.76(8) . 5_666
C1 O1 Cu1 114.76(8) . .
Cu1 O1 Cu1 0.0 5_666 .
C1 O1 H1 116.7(12) . .
Cu1 O1 H1 115.2(13) 5_666 .
Cu1 O1 H1 115.2(13) . .
C2 N1 C6 119.79(12) . .
C2 N1 Cu1 113.76(9) . 5_666
C6 N1 Cu1 126.13(10) . 5_666
C2 N1 Cu1 113.76(9) . .
C6 N1 Cu1 126.13(10) . .
Cu1 N1 Cu1 0.0 5_666 .
O1 C1 C2 110.48(11) . .
O1 C1 H2 109.6 . .
C2 C1 H2 109.6 . .
O1 C1 H3 109.6 . .
C2 C1 H3 109.6 . .
H2 C1 H3 108.1 . .
N1 C2 C3 121.27(12) . .
N1 C2 C1 115.48(11) . .
C3 C2 C1 123.25(12) . .
C4 C3 C2 118.97(13) . .
C4 C3 H4 120.5 . .
C2 C3 H4 120.5 . .
C3 C4 C5 119.50(13) . .
C3 C4 H5 120.3 . .
C5 C4 H5 120.3 . .
C6 C5 C4 118.79(13) . .
C6 C5 H6 120.6 . .
C4 C5 H6 120.6 . .
N1 C6 C5 121.60(13) . .
N1 C6 H7 119.2 . .
C5 C6 H7 119.2 . .
F2 P1 F2 179.73(8) . 4_756
F2 P1 F3 89.75(5) . .
F2 P1 F3 90.06(5) 4_756 .
F2 P1 F3 90.06(5) . 4_756
F2 P1 F3 89.75(5) 4_756 4_756
F3 P1 F3 90.13(7) . 4_756
F2 P1 F1 90.07(5) . 4_756
F2 P1 F1 90.12(5) 4_756 4_756
F3 P1 F1 89.84(5) . 4_756
F3 P1 F1 179.87(6) 4_756 4_756
F2 P1 F1 90.12(5) . .
F2 P1 F1 90.07(5) 4_756 .
F3 P1 F1 179.87(6) . .
F3 P1 F1 89.84(5) 4_756 .
F1 P1 F1 90.20(8) 4_756 .

loop_
_geom_bond_atom_site_label_1
_geom_bond_atom_site_label_2
_geom_bond_distance
_geom_bond_site_symmetry_2
Cu1 Cu1 0.0000 5_666
Cu1 O1 1.9214(10) 5_666
Cu1 O1 1.9214(10) .
Cu1 N1 1.9600(11) 5_666
Cu1 N1 1.9600(11) .
O1 C1 1.4198(16) .
O1 Cu1 1.9214(10) 5_666
O1 H1 1.210(3) .
N1 C2 1.3443(17) .
N1 C6 1.3546(18) .
N1 Cu1 1.9600(11) 5_666
C1 C2 1.5090(19) .
C1 H2 0.9900 .
C1 H3 0.9900 .
C2 C3 1.3939(19) .
C3 C4 1.382(2) .
C3 H4 0.9500 .
C4 C5 1.397(2) .
C4 H5 0.9500 .
C5 C6 1.378(2) .
C5 H6 0.9500 .
C6 H7 0.9500 .
P1 F2 1.6036(9) .
P1 F2 1.6037(9) 4_756
P1 F3 1.6043(9) .
P1 F3 1.6043(9) 4_756
P1 F1 1.6054(9) 4_756
P1 F1 1.6054(9) .

loop_
_geom_hbond_atom_site_label_D
_geom_hbond_atom_site_label_H
_geom_hbond_atom_site_label_A
_geom_hbond_distance_DH
_geom_hbond_distance_HA
_geom_hbond_distance_DA
_geom_hbond_angle_DHA
_geom_hbond_site_symmetry_A
O1 H1 O1 1.210(3) 1.210(3) 2.411(2) 170(3) 4_655
C1 H2 F3 0.99 2.56 3.3464(16) 136.6 7_765
C1 H3 F2 0.99 2.59 3.4361(18) 142.8 8_565
C5 H6 F1 0.95 2.51 3.3027(17) 141.0 5_767
C6 H7 O1 0.95 2.61 3.0858(18) 111.6 5_666
C6 H7 F1 0.95 2.52 3.2116(17) 129.4 .
O1 H1 O1 1.210(3) 1.210(3) 2.411(2) 170(3) 4_655
C1 H2 F3 0.99 2.56 3.3464(16) 136.6 7_765

loop_
_geom_torsion_atom_site_label_1
_geom_torsion_atom_site_label_2
_geom_torsion_atom_site_label_3
_geom_torsion_atom_site_label_4
_geom_torsion
_geom_torsion_site_symmetry_1
Cu1 O1 C1 C2 10.66(14) 5_666
Cu1 O1 C1 C2 10.66(14) .
C6 N1 C2 C3 -2.57(19) .
Cu1 N1 C2 C3 171.24(10) 5_666
Cu1 N1 C2 C3 171.24(10) .
C6 N1 C2 C1 177.18(12) .
Cu1 N1 C2 C1 -9.01(14) 5_666
Cu1 N1 C2 C1 -9.01(14) .
O1 C1 C2 N1 -0.89(16) .
O1 C1 C2 C3 178.85(12) .
N1 C2 C3 C4 0.1(2) .
C1 C2 C3 C4 -179.66(13) .
C2 C3 C4 C5 2.0(2) .
C3 C4 C5 C6 -1.6(2) .
C2 N1 C6 C5 3.0(2) .
Cu1 N1 C6 C5 -169.96(11) 5_666
Cu1 N1 C6 C5 -169.96(11) .
C4 C5 C6 N1 -0.9(2) .
